data_2008547
loop_
_publ_author_name
'Yang, Shi-Ping'
'Long, La-Sheng'
'Chen, Xiao-Ming'
'Ji, Liang-Nian'

_publ_section_title
;
 Dichlorobis(2-hydroxymethyl-1-methylimidazole-<i>N</i>^3^)zinc(II)
;
_journal_issue 6
_journal_name_full 'Acta Crystallographica Section C'
_journal_page_first 869
_journal_page_last 871
_journal_paper_doi 10.1107/S0108270199002309
_journal_volume 55
_journal_year 1999
_chemical_formula_iupac '[Zn Cl2 (C5 H8 N2 O)2]'
_chemical_formula_moiety '[Zn Cl2 (C5 H8 N2 O)2]'
_chemical_formula_sum 'C10 H16 Cl2 N4 O2 Zn'
_chemical_formula_weight 360.54
_chemical_name_systematic
;
Dichloro-bis[2-(2-hydroxymethyl)-1-methylimidazole-N^3^]zinc(II)
;
_space_group_IT_number 14
_symmetry_cell_setting monoclinic
_symmetry_space_group_name_Hall '-P 2yn'
_symmetry_space_group_name_H-M 'P 1 21/n 1'
_audit_creation_method SHELXL97
_cell_angle_alpha 90
_cell_angle_beta 100.51(2)
_cell_angle_gamma 90
_cell_formula_units_Z 4
_cell_length_a 7.281(2)
_cell_length_b 16.084(7)
_cell_length_c 12.849(6)
_cell_measurement_reflns_used 25
_cell_measurement_temperature 293(2)
_cell_measurement_theta_max 15
_cell_measurement_theta_min 7.5
_cell_volume 1479.5(10)
_computing_cell_refinement 'R3m Software'
_computing_data_collection 'R3m Software (Siemens, 1990)'
_computing_data_reduction 'SHELXTL-Plus (Sheldrick, 1990)'
_computing_molecular_graphics 'ORTEP3 for Windows (Farrugia, 1997)'
_computing_publication_material SHELXL97
_computing_structure_refinement 'SHELXL97 (Sheldrick, 1997a)'
_computing_structure_solution 'SHELXS97 (Sheldrick, 1997b)'
_diffrn_ambient_temperature 293(2)
_diffrn_measured_fraction_theta_full 0.964
_diffrn_measured_fraction_theta_max 0.964
_diffrn_measurement_device_type 'Siemens R3m'
_diffrn_measurement_method '\w scans'
_diffrn_radiation_monochromator graphite
_diffrn_radiation_source 'fine-focus sealed tube'
_diffrn_radiation_type MoK\a
_diffrn_radiation_wavelength 0.71073
_diffrn_reflns_av_R_equivalents 0.025
_diffrn_reflns_av_sigmaI/netI 0.042
_diffrn_reflns_limit_h_max 8
_diffrn_reflns_limit_h_min 0
_diffrn_reflns_limit_k_max 19
_diffrn_reflns_limit_k_min 0
_diffrn_reflns_limit_l_max 15
_diffrn_reflns_limit_l_min -15
_diffrn_reflns_number 3127
_diffrn_reflns_theta_full 26.00
_diffrn_reflns_theta_max 26
_diffrn_reflns_theta_min 2.05
_diffrn_standards_decay_% 1.1
_diffrn_standards_interval_count 118
_diffrn_standards_number 2
_exptl_absorpt_coefficient_mu 2.024
_exptl_absorpt_correction_T_max 0.603
_exptl_absorpt_correction_T_min 0.458
_exptl_absorpt_correction_type 'empirical via \y-scans'
_exptl_absorpt_process_details '(North et al. 1968)'
_exptl_crystal_colour colourless
_exptl_crystal_density_diffrn 1.619
_exptl_crystal_density_meas ?
_exptl_crystal_density_method 'not measured'
_exptl_crystal_description block
_exptl_crystal_F_000 736
_exptl_crystal_size_max 0.60
_exptl_crystal_size_mid 0.50
_exptl_crystal_size_min 0.25
_refine_diff_density_max 0.865
_refine_diff_density_min -0.570
_refine_ls_extinction_method none
_refine_ls_goodness_of_fit_ref 1.033
_refine_ls_hydrogen_treatment mixed
_refine_ls_matrix_type full
_refine_ls_number_parameters 172
_refine_ls_number_reflns 2894
_refine_ls_number_restraints 0
_refine_ls_restrained_S_all 1.033
_refine_ls_R_factor_all 0.099
_refine_ls_R_factor_gt 0.060
_refine_ls_shift/su_max 0.001
_refine_ls_shift/su_mean 0.000
_refine_ls_structure_factor_coef Fsqd
_refine_ls_weighting_details 'w = 1/[\s^2^(Fo^2^)+(0.0740P)^2^+2.7045P] where P=(Fo^2^+2Fc^2^)/3'
_refine_ls_weighting_scheme calc
_refine_ls_wR_factor_ref 0.166
_reflns_number_gt 1924
_reflns_number_total 2894
_reflns_threshold_expression I>2\s(I)
_cod_data_source_file cf1299.cif
_cod_data_source_block zn
_cod_depositor_comments
;
The following automatic conversions were performed:
'_symmetry_cell_setting' value 'Monoclinic' changed to 'monoclinic'
according to '/home/saulius/struct/CIF-dictionaries/cif_core.dic'
dictionary named 'cif_core.dic' version 2.4.1 from 2010-06-29.

Automatic conversion script
Id: cif_fix_enum 1527 2010-12-29 10:47:43Z saulius 

The following automatic conversions were performed:

'_exptl_crystal_density_meas' value 'not measured' was changed to '?'
- the value is perceived as not measured.

Automatic conversion script
Id: cif_fix_values 3008 2015-01-20 13:52:24Z robertas 

The following automatic conversions were performed:

'_refine_ls_weighting_scheme' value 'calc w =
1/[\s^2^(Fo^2^)+(0.0740P)^2^+2.7045P] where P=(Fo^2^+2Fc^2^)/3' was
changed to 'calc'. New tag '_refine_ls_weighting_details' was
created. The value of the new tag was set to 'w =
1/[\s^2^(Fo^2^)+(0.0740P)^2^+2.7045P] where P=(Fo^2^+2Fc^2^)/3'.

Automatic conversion script
Id: cif_fix_values 3143 2015-03-26 13:38:13Z robertas 
;
_cod_original_sg_symbol_H-M 'P 21/n'
_cod_database_code 2008547

loop_
_symmetry_equiv_pos_as_xyz
'x, y, z'
'-x+1/2, y+1/2, -z+1/2'
'-x, -y, -z'
'x-1/2, -y-1/2, z-1/2'

loop_
_atom_site_label
_atom_site_fract_x
_atom_site_fract_y
_atom_site_fract_z
_atom_site_U_iso_or_equiv
_atom_site_adp_type
_atom_site_calc_flag
_atom_site_refinement_flags
_atom_site_occupancy
_atom_site_disorder_assembly
_atom_site_disorder_group
_atom_site_type_symbol
Zn1 .19749(10) .86759(4) .80310(6) .0542(3) Uani d . 1 . . Zn
Cl1 -.0056(3) .76202(11) .79958(18) .0848(6) Uani d . 1 . . Cl
Cl2 .4597(3) .85371(12) .92223(14) .0771(5) Uani d . 1 . . Cl
N1 .0567(6) .9677(3) .8369(4) .0484(11) Uani d . 1 . . N
N2 -.0163(8) 1.0931(3) .8763(4) .0621(14) Uani d . 1 . . N
N3 .2753(6) .8794(3) .6620(4) .0517(12) Uani d . 1 . . N
N4 .2841(7) .8896(3) .4951(4) .0563(13) Uani d . 1 . . N
O1 .2509(8) 1.1120(4) .7154(4) .105(2) Uani d . 1 . . O
H1 .3456 1.1628 .7107 .080 Uiso d R 1 . . H
O2 -.1249(9) .9302(5) .4943(7) .138(3) Uani d . 1 . . O
H2 -.0842 .9609 .4304 .080 Uiso d R 1 . . H
C1 -.1138(8) .9665(4) .8678(5) .0560(15) Uani d . 1 . . C
H1A -.1879 .9173 .8694 .080 Uiso d R 1 . . H
C2 -.1603(9) 1.0434(5) .8908(5) .0662(18) Uani d . 1 . . C
H2A -.2730 1.0611 .9131 .080 Uiso d R 1 . . H
C3 .1116(8) 1.0462(4) .8439(4) .0519(14) Uani d . 1 . . C
C4 .2886(9) 1.0761(4) .8163(5) .0666(18) Uani d . 1 . . C
H4A .3493 1.1152 .8677 .080 Uiso d R 1 . . H
H4B .3696 1.0292 .8141 .080 Uiso d R 1 . . H
C5 -.0058(12) 1.1824(5) .8942(7) .093(3) Uani d . 1 . . C
H5A .1108 1.2027 .8796 .080 Uiso d R 1 . . H
H5B -.1071 1.2092 .8481 .080 Uiso d R 1 . . H
H5C -.0137 1.1943 .9665 .080 Uiso d R 1 . . H
C6 .4564(9) .8928(4) .6500(5) .0615(16) Uani d . 1 . . C
H6A .5610 .8958 .7074 .080 Uiso d R 1 . . H
C7 .4589(9) .8994(5) .5475(6) .0689(18) Uani d . 1 . . C
H7A .5639 .9095 .5136 .080 Uiso d R 1 . . H
C8 .2218(11) .8939(5) .3798(5) .084(2) Uani d . 1 . . C
H8A .0893 .8850 .3622 .080 Uiso d R 1 . . H
H8B .2513 .9479 .3556 .080 Uiso d R 1 . . H
H8C .2850 .8521 .3463 .080 Uiso d R 1 . . H
C9 .1745(8) .8770(4) .5669(5) .0528(14) Uani d . 1 . . C
C10 -.0302(9) .8626(4) .5391(6) .0676(18) Uani d . 1 . . C
H10A -.0759 .8575 .6043 .080 Uiso d R 1 . . H
H10B -.0615 .8126 .4990 .080 Uiso d R 1 . . H

loop_
_atom_site_aniso_label
_atom_site_aniso_U_11
_atom_site_aniso_U_22
_atom_site_aniso_U_33
_atom_site_aniso_U_12
_atom_site_aniso_U_13
_atom_site_aniso_U_23
Zn1 .0554(4) .0528(4) .0567(4) -.0027(3) .0165(3) -.0028(3)
Cl1 .0844(13) .0579(10) .1219(17) -.0157(9) .0447(12) -.0116(10)
Cl2 .0685(11) .0930(13) .0666(11) .0080(10) .0039(8) .0143(9)
N1 .047(3) .049(3) .048(3) .002(2) .007(2) -.002(2)
N2 .074(4) .055(3) .053(3) .014(3) -.001(3) -.006(2)
N3 .045(3) .060(3) .052(3) -.004(2) .013(2) -.007(2)
N4 .049(3) .065(3) .056(3) .011(2) .016(2) -.003(2)
O1 .096(4) .134(5) .080(4) -.054(4) .001(3) .026(3)
O2 .078(4) .127(6) .206(8) .008(4) .017(5) -.015(5)
C1 .053(4) .067(4) .047(3) -.003(3) .007(3) -.001(3)
C2 .056(4) .091(5) .051(4) .013(4) .009(3) -.005(3)
C3 .057(4) .054(3) .041(3) .000(3) -.002(3) -.001(3)
C4 .066(4) .068(4) .062(4) -.020(3) .002(3) .005(3)
C5 .115(7) .068(5) .092(6) .014(5) .009(5) -.021(4)
C6 .046(3) .077(4) .061(4) -.007(3) .009(3) .004(3)
C7 .047(4) .090(5) .074(5) .008(3) .021(3) .012(4)
C8 .084(5) .122(6) .049(4) .037(5) .016(4) .003(4)
C9 .048(3) .054(3) .058(4) .004(3) .013(3) -.009(3)
C10 .046(4) .071(4) .083(5) .002(3) .005(3) .001(4)

loop_
_atom_type_symbol
_atom_type_description
_atom_type_scat_dispersion_real
_atom_type_scat_dispersion_imag
_atom_type_scat_source
C C 0.0033 0.0016 'International Tables Vol C Tables 4.2.6.8 and 6.1.1.4'
H H 0.0000 0.0000 'International Tables Vol C Tables 4.2.6.8 and 6.1.1.4'
N N 0.0061 0.0033 'International Tables Vol C Tables 4.2.6.8 and 6.1.1.4'
O O 0.0106 0.0060 'International Tables Vol C Tables 4.2.6.8 and 6.1.1.4'
Cl Cl 0.1484 0.1585 'International Tables Vol C Tables 4.2.6.8 and 6.1.1.4'
Zn Zn 0.2839 1.4301 'International Tables Vol C Tables 4.2.6.8 and 6.1.1.4'

loop_
_geom_angle_atom_site_label_1
_geom_angle_atom_site_label_2
_geom_angle_atom_site_label_3
_geom_angle
_geom_angle_publ_flag
N1 Zn1 N3 111.15(19) yes
N1 Zn1 Cl2 109.90(14) yes
N3 Zn1 Cl2 106.42(15) yes
N1 Zn1 Cl1 104.56(15) yes
N3 Zn1 Cl1 110.31(15) yes
Cl2 Zn1 Cl1 114.59(8) yes
C3 N1 C1 105.7(5) ?
C3 N1 Zn1 128.6(4) yes
C1 N1 Zn1 125.4(4) yes
C3 N2 C2 108.2(5) ?
C3 N2 C5 126.4(7) ?
C2 N2 C5 125.4(6) ?
C9 N3 C6 106.7(5) ?
C9 N3 Zn1 129.8(4) yes
C6 N3 Zn1 123.5(4) yes
C7 N4 C9 107.6(5) ?
C7 N4 C8 126.4(6) ?
C9 N4 C8 126.0(6) ?
C2 C1 N1 109.4(6) ?
C1 C2 N2 106.4(6) ?
N1 C3 N2 110.2(6) ?
N1 C3 C4 124.0(6) ?
N2 C3 C4 125.8(6) ?
O1 C4 C3 108.9(5) ?
C7 C6 N3 108.2(6) ?
C6 C7 N4 107.8(6) ?
N3 C9 N4 109.6(5) ?
N3 C9 C10 126.7(6) ?
N4 C9 C10 123.7(6) ?
O2 C10 C9 112.7(6) ?

loop_
_geom_bond_atom_site_label_1
_geom_bond_atom_site_label_2
_geom_bond_site_symmetry_2
_geom_bond_distance
_geom_bond_publ_flag
Zn1 N1 . 1.998(5) yes
Zn1 N3 . 2.005(5) yes
Zn1 Cl2 . 2.230(2) yes
Zn1 Cl1 . 2.247(2) yes
N1 C3 . 1.323(7) ?
N1 C1 . 1.371(7) ?
N2 C3 . 1.323(8) ?
N2 C2 . 1.358(9) ?
N2 C5 . 1.454(9) ?
N3 C9 . 1.306(8) ?
N3 C6 . 1.372(7) ?
N4 C7 . 1.336(8) ?
N4 C9 . 1.341(7) ?
N4 C8 . 1.470(8) ?
O1 C4 . 1.401(8) ?
O2 C10 . 1.358(9) ?
C1 C2 . 1.330(9) ?
C3 C4 . 1.478(9) ?
C6 C7 . 1.325(9) ?
C9 C10 . 1.486(8) ?

loop_
_geom_hbond_atom_site_label_D
_geom_hbond_atom_site_label_H
_geom_hbond_atom_site_label_A
_geom_hbond_site_symmetry_A
_geom_hbond_distance_DH
_geom_hbond_distance_HA
_geom_hbond_distance_DA
_geom_hbond_angle_DHA
_geom_hbond_publ_flag
O1 H1 Cl1 2_556 1.08 1.99 3.071(7) 176.0 yes
O2 H2 O1 3_576 1.05 2.35 2.767(10) 102.1 yes
O2 H2 O2 3_576 1.05 2.41 2.877(14) 106.1 yes
